data_7133837
loop_
_publ_author_name
'Tian, Dongjie'
'Lin, Jie'
'Mesbah, Adel'
'Zhou, Jiajing'
'Yang, Mianji'
'Gautier, Romain'
'Chen, Xi'

_publ_section_title
;
 A core-shell model of polymetallic hybrid metal halides.
;
_journal_issue 88
_journal_name_full 'Chemical communications (Cambridge, England)'
_journal_page_first 12924
_journal_page_last 12927
_journal_paper_doi 10.1039/d4cc04454a
_journal_volume 60
_journal_year 2024
_chemical_formula_moiety 'Br10 Pb2, 2(C6 H18 N3), H2 O'
_chemical_formula_sum 'C12 H38 Br10 N6 O Pb2'
_chemical_formula_weight 1495.96
_space_group_crystal_system monoclinic
_space_group_IT_number 14
_space_group_name_Hall '-P 2ybc'
_space_group_name_H-M_alt 'P 1 21/c 1'
_atom_sites_solution_hydrogens mixed
_atom_sites_solution_primary dual
_audit_creation_date 2024-03-25
_audit_creation_method
;
Olex2 1.3-alpha
(compiled 2020.11.12 svn.r5f609507 for OlexSys, GUI svn.r6408)
;
_audit_update_record
;
2024-03-25 deposited with the CCDC.	2024-10-09 downloaded from the CCDC.
;
_cell_angle_alpha 90
_cell_angle_beta 96.25
_cell_angle_gamma 90
_cell_formula_units_Z 4
_cell_length_a 13.7743(4)
_cell_length_b 17.5198(7)
_cell_length_c 13.7748(4)
_cell_measurement_reflns_used 6732
_cell_measurement_temperature 150.0
_cell_measurement_theta_max 26.23
_cell_measurement_theta_min 2.30
_cell_volume 3304.42(19)
_computing_cell_refinement 'SAINT V8.40A (Bruker, 2019)'
_computing_data_reduction 'SAINT V8.40A (Bruker, 2019)'
_computing_molecular_graphics 'Olex2 1.3-alpha (Dolomanov et al., 2009)'
_computing_publication_material 'Olex2 1.3-alpha (Dolomanov et al., 2009)'
_computing_structure_refinement 'SHELXL 2018/3 (Sheldrick, 2015)'
_computing_structure_solution 'SHELXT 2018/2 (Sheldrick, 2018)'
_diffrn_ambient_temperature 150.0
_diffrn_measured_fraction_theta_full 0.999
_diffrn_measured_fraction_theta_max 0.997
_diffrn_measurement_device_type 'Bruker APEX-II CCD'
_diffrn_measurement_method '\f and \w scans'
_diffrn_radiation_type MoK\a
_diffrn_radiation_wavelength 0.71073
_diffrn_reflns_av_R_equivalents 0.0806
_diffrn_reflns_av_unetI/netI 0.0469
_diffrn_reflns_Laue_measured_fraction_full 0.999
_diffrn_reflns_Laue_measured_fraction_max 0.997
_diffrn_reflns_limit_h_max 17
_diffrn_reflns_limit_h_min -17
_diffrn_reflns_limit_k_max 21
_diffrn_reflns_limit_k_min -21
_diffrn_reflns_limit_l_max 17
_diffrn_reflns_limit_l_min -16
_diffrn_reflns_number 57011
_diffrn_reflns_point_group_measured_fraction_full 0.999
_diffrn_reflns_point_group_measured_fraction_max 0.997
_diffrn_reflns_theta_full 25.242
_diffrn_reflns_theta_max 26.400
_diffrn_reflns_theta_min 1.888
_diffrn_source_current 30.0
_diffrn_source_power 1.5
_diffrn_source_voltage 50.0
_diffrn_standards_number 0
_exptl_absorpt_coefficient_mu 22.287
_exptl_absorpt_correction_T_max 0.0276
_exptl_absorpt_correction_T_min 0.0082
_exptl_absorpt_correction_type analytical
_exptl_crystal_colour 'clear yellowish yellow'
_exptl_crystal_colour_lustre clear
_exptl_crystal_colour_modifier yellowish
_exptl_crystal_colour_primary yellow
_exptl_crystal_density_diffrn 3.007
_exptl_crystal_description block
_exptl_crystal_F_000 2696
_exptl_crystal_size_max 0.06
_exptl_crystal_size_mid 0.05
_exptl_crystal_size_min 0.04
_refine_diff_density_max 1.229
_refine_diff_density_min -1.225
_refine_diff_density_rms 0.211
_refine_ls_extinction_method none
_refine_ls_goodness_of_fit_ref 1.048
_refine_ls_hydrogen_treatment constr
_refine_ls_matrix_type full
_refine_ls_number_parameters 317
_refine_ls_number_reflns 6748
_refine_ls_number_restraints 88
_refine_ls_restrained_S_all 1.043
_refine_ls_R_factor_all 0.0527
_refine_ls_R_factor_gt 0.0355
_refine_ls_shift/su_max 0.001
_refine_ls_shift/su_mean 0.000
_refine_ls_structure_factor_coef Fsqd
_refine_ls_weighting_details 'w=1/[\s^2^(Fo^2^)+(0.0383P)^2^] where P=(Fo^2^+2Fc^2^)/3'
_refine_ls_weighting_scheme calc
_refine_ls_wR_factor_gt 0.0773
_refine_ls_wR_factor_ref 0.0830
_reflns_Friedel_coverage 0.000
_reflns_number_gt 5250
_reflns_number_total 6748
_reflns_threshold_expression 'I > 2\s(I)'
_cod_data_source_file d4cc04454a2.cif
_cod_data_source_block mo_0228_2_0ma
_cod_depositor_comments 'Adding full bibliography for 7133837.cif.'
_cod_original_cell_volume 3304.43(19)
_cod_database_code 7133837
_shelx_shelxl_version_number 2018/3
_shelx_space_group_comment
;
The symmetry employed for this shelxl refinement is uniquely defined
by the following loop, which should always be used as a source of
symmetry information in preference to the above space-group names.
They are only intended as comments.
;
_shelx_estimated_absorpt_t_max 0.469
_shelx_estimated_absorpt_t_min 0.348
_olex2_refinement_description
;
1. Fixed Uiso
 At 1.2 times of:
  All C(H,H) groups, All N(H) groups, All N(H,H) groups, All N(H,H,H) groups
 At 1.5 times of:
  All O(H,H) groups
2. Restrained distances
 N5-C11 = N3-C13
 1.47 with sigma of 0.01
 C13-C3 = C11-C7
 1.52 with sigma of 0.01
 H6B-H1D
 2.22 with sigma of 0.01
 N2-C7 \\sim N2-C3
 with sigma of 0.02
 C7-N5 \\sim C3-N3
 with sigma of 0.04
 N2-C11 \\sim N2-C13
 with sigma of 0.04
 C7-C11 \\sim C3-C13
 with sigma of 0.02
 N5-C11 \\sim N3-C13
 with sigma of 0.02
3. Uiso/Uaniso restraints and constraints
C7 \\sim N5 \\sim C11 \\sim C3 \\sim N3 \\sim C13 \\sim N2: within 2A with
sigma of 0.01 and sigma for terminal atoms of 0.02 within 2A
4. Others
 Sof(C3)=Sof(H3A)=Sof(H3B)=Sof(N3)=Sof(H3C)=Sof(H3D)=Sof(H3E)=Sof(C13)=
 Sof(H13A)=Sof(H13B)=1-FVAR(1)
 Sof(C7)=Sof(H7A)=Sof(H7B)=Sof(N5)=Sof(H5C)=Sof(H5D)=Sof(H5E)=Sof(C11)=
 Sof(H11A)=Sof(H11B)=FVAR(1)
 Fixed Sof: H2B(0.33333) H2A(0.6666)
5.a Free rotating group:
 O1(H1C,H1D)
5.b Ternary CH refined with riding coordinates:
 N1(H1), N2(H2B), N2(H2A)
5.c Secondary CH2 refined with riding coordinates:
 N4(H4A,H4B), N6(H6A,H6B), C1(H1A,H1B), C4(H4C,H4D), C6(H6C,H6D), C8(H8A,H8B),
 C10(H10A,H10B), C12(H12A,H12B), C14(H14A,H14B), C7(H7A,H7B), C2(H2C,H2D),
 C9(H9A,H9B), C5(H5A,H5B), C11(H11A,H11B), C3(H3A,H3B), C13(H13A,H13B)
5.d Idealised Me refined as rotating group:
 N7(H7C,H7D,H7E), N5(H5C,H5D,H5E), N3(H3C,H3D,H3E)
;
_olex2_submission_special_instructions 'No special instructions were received'

loop_
_space_group_symop_operation_xyz
'x, y, z'
'-x, y+1/2, -z+1/2'
'-x, -y, -z'
'x, -y-1/2, z-1/2'

loop_
_atom_site_label
_atom_site_type_symbol
_atom_site_fract_x
_atom_site_fract_y
_atom_site_fract_z
_atom_site_U_iso_or_equiv
_atom_site_adp_type
_atom_site_occupancy
_atom_site_site_symmetry_order
_atom_site_calc_flag
_atom_site_refinement_flags_posn
_atom_site_refinement_flags_adp
_atom_site_refinement_flags_occupancy
_atom_site_disorder_assembly
_atom_site_disorder_group
Pb1 Pb 0.06148(2) 0.54808(2) 0.72061(2) 0.02401(9) Uani 1 1 d . . . . .
Pb2 Pb 0.47482(2) 0.42040(2) 0.80605(2) 0.02474(9) Uani 1 1 d . . . . .
Br1 Br -0.00179(6) 0.39066(5) 0.77152(6) 0.02960(19) Uani 1 1 d . . . . .
Br4 Br 0.67113(6) 0.35250(5) 0.82898(6) 0.02799(19) Uani 1 1 d . . . . .
Br6 Br 0.000000 0.500000 0.500000 0.0306(3) Uani 1 2 d S . P . .
Br8 Br -0.13584(6) 0.61343(5) 0.70949(6) 0.02947(19) Uani 1 1 d . . . . .
Br10 Br 0.14733(7) 0.68855(5) 0.64982(6) 0.0324(2) Uani 1 1 d . . . . .
Br11 Br 0.06539(6) 0.59982(5) 0.92404(6) 0.0316(2) Uani 1 1 d . . . . .
Br3 Br 0.57733(7) 0.55466(5) 0.71006(6) 0.0371(2) Uani 1 1 d . . . . .
Br7 Br 0.27056(7) 0.48878(6) 0.73936(7) 0.0396(2) Uani 1 1 d . . . . .
Br2 Br 0.39717(7) 0.28494(6) 0.89284(7) 0.0396(2) Uani 1 1 d . . . . .
Br9 Br 0.45484(7) 0.33533(7) 0.62434(6) 0.0448(3) Uani 1 1 d . . . . .
Br5 Br 0.500000 0.500000 1.000000 0.0608(5) Uani 1 2 d S . P . .
N1 N 0.1575(5) 0.1727(4) 0.5531(4) 0.0243(15) Uani 1 1 d . . . . .
H1 H 0.112179 0.152915 0.599233 0.029 Uiso 1 1 calc R U . . .
O1 O 0.2747(5) 0.4087(4) 0.4904(4) 0.0415(16) Uani 1 1 d G . . . .
H1C H 0.329687 0.387229 0.512412 0.062 Uiso 1 1 d G U . . .
H1D H 0.272061 0.404478 0.427258 0.062 Uiso 1 1 d DG U . . .
N4 N 0.1424(5) 0.3349(4) 0.6032(5) 0.0311(17) Uani 1 1 d . . . . .
H4A H 0.181686 0.358849 0.563751 0.037 Uiso 1 1 calc R U . . .
H4B H 0.116545 0.371011 0.640301 0.037 Uiso 1 1 calc R U . . .
N6 N 0.2601(5) 0.5662(4) 0.5006(5) 0.0338(17) Uani 1 1 d . . . . .
H6A H 0.222517 0.584431 0.545860 0.041 Uiso 1 1 calc R U . . .
H6B H 0.262294 0.514453 0.505771 0.041 Uiso 1 1 calc DR U . . .
N7 N 0.1777(5) -0.0030(4) 0.6093(5) 0.0323(17) Uani 1 1 d . . . . .
H7C H 0.127716 -0.022050 0.567727 0.039 Uiso 1 1 calc R U . . .
H7D H 0.153285 0.026807 0.654953 0.039 Uiso 1 1 calc R U . . .
H7E H 0.212423 -0.042169 0.639343 0.039 Uiso 1 1 calc R U . . .
N2 N 0.3125(5) 0.7081(4) 0.4106(5) 0.0309(15) Uani 1 1 d D U . . .
H2B H 0.354504 0.690522 0.360169 0.037 Uiso 0.3333 1 calc R U P A 2
H2A H 0.353358 0.685131 0.362456 0.037 Uiso 0.6666 1 calc R U P B 1
C1 C 0.2015(6) 0.2802(5) 0.6680(6) 0.0284(19) Uani 1 1 d . . . . .
H1A H 0.160580 0.259345 0.716525 0.034 Uiso 1 1 calc R U . . .
H1B H 0.256934 0.307771 0.703998 0.034 Uiso 1 1 calc R U . . .
C4 C 0.0614(6) 0.2947(5) 0.5415(6) 0.033(2) Uani 1 1 d . . . . .
H4C H 0.026718 0.331421 0.495281 0.039 Uiso 1 1 calc R U . . .
H4D H 0.013874 0.274131 0.583741 0.039 Uiso 1 1 calc R U . . .
C6 C 0.2406(6) 0.2149(5) 0.6119(5) 0.0273(18) Uani 1 1 d . . . . .
H6C H 0.277091 0.179157 0.658074 0.033 Uiso 1 1 calc R U . . .
H6D H 0.286282 0.234972 0.567331 0.033 Uiso 1 1 calc R U . . .
C8 C 0.1898(6) 0.1075(5) 0.4956(6) 0.0289(19) Uani 1 1 d . . . . .
H8A H 0.233535 0.127413 0.448995 0.035 Uiso 1 1 calc R U . . .
H8B H 0.131674 0.085734 0.456654 0.035 Uiso 1 1 calc R U . . .
C10 C 0.2159(7) 0.5885(5) 0.3998(6) 0.036(2) Uani 1 1 d . . . . .
H10A H 0.255481 0.566835 0.350721 0.044 Uiso 1 1 calc R U . . .
H10B H 0.149122 0.567185 0.387655 0.044 Uiso 1 1 calc R U . . .
C12 C 0.3583(6) 0.6831(5) 0.5103(6) 0.032(2) Uani 1 1 d . . . . .
H12A H 0.426059 0.702608 0.521295 0.038 Uiso 1 1 calc R U . . .
H12B H 0.321071 0.705012 0.561119 0.038 Uiso 1 1 calc R U . . .
C14 C 0.1022(6) 0.2302(5) 0.4851(6) 0.0298(19) Uani 1 1 d . . . . .
H14A H 0.146739 0.251364 0.440159 0.036 Uiso 1 1 calc R U . . .
H14B H 0.048022 0.203958 0.445293 0.036 Uiso 1 1 calc R U . . .
C7 C 0.318(2) 0.7943(9) 0.397(3) 0.032(3) Uani 0.388(12) 1 d D U P C 1
H7A H 0.250996 0.813831 0.382372 0.039 Uiso 0.388(12) 1 calc R U P C 1
H7B H 0.345134 0.816730 0.460464 0.039 Uiso 0.388(12) 1 calc R U P C 1
C2 C 0.2425(6) 0.0433(5) 0.5536(6) 0.033(2) Uani 1 1 d . . . . .
H2C H 0.273340 0.009530 0.508174 0.039 Uiso 1 1 calc R U . . .
H2D H 0.295235 0.065445 0.599682 0.039 Uiso 1 1 calc R U . . .
C9 C 0.2116(6) 0.6728(5) 0.3892(6) 0.034(2) Uani 1 1 d . . . . .
H9A H 0.167706 0.694087 0.434656 0.040 Uiso 1 1 calc R U . . .
H9B H 0.184363 0.686021 0.321807 0.040 Uiso 1 1 calc R U . . .
C5 C 0.3593(7) 0.5978(5) 0.5188(7) 0.038(2) Uani 1 1 d . . . . .
H5A H 0.400578 0.576013 0.471208 0.045 Uiso 1 1 calc R U . . .
H5B H 0.388174 0.583009 0.585160 0.045 Uiso 1 1 calc R U . . .
N5 N 0.4837(12) 0.8318(12) 0.3516(15) 0.044(5) Uani 0.388(12) 1 d D U P C 1
H5C H 0.513614 0.856683 0.305072 0.053 Uiso 0.388(12) 1 calc R U P C 1
H5D H 0.510350 0.784568 0.361415 0.053 Uiso 0.388(12) 1 calc R U P C 1
H5E H 0.492082 0.858771 0.408431 0.053 Uiso 0.388(12) 1 calc R U P C 1
C11 C 0.3785(13) 0.8246(13) 0.3192(15) 0.035(3) Uani 0.388(12) 1 d D U P C 1
H11A H 0.369983 0.789971 0.262139 0.041 Uiso 0.388(12) 1 calc R U P C 1
H11B H 0.352805 0.875278 0.297632 0.041 Uiso 0.388(12) 1 calc R U P C 1
C3 C 0.2989(12) 0.7937(7) 0.402(2) 0.033(3) Uani 0.612(12) 1 d D U P C 2
H3A H 0.278844 0.813700 0.463911 0.040 Uiso 0.612(12) 1 calc R U P C 2
H3B H 0.245811 0.804731 0.349475 0.040 Uiso 0.612(12) 1 calc R U P C 2
N3 N 0.4160(10) 0.8223(8) 0.2792(8) 0.049(4) Uani 0.612(12) 1 d D U P C 2
H3C H 0.360834 0.824765 0.236556 0.059 Uiso 0.612(12) 1 calc R U P C 2
H3D H 0.444212 0.775634 0.275030 0.059 Uiso 0.612(12) 1 calc R U P C 2
H3E H 0.458559 0.859144 0.264211 0.059 Uiso 0.612(12) 1 calc R U P C 2
C13 C 0.3909(10) 0.8344(8) 0.3795(9) 0.035(3) Uani 0.612(12) 1 d D U P C 2
H13A H 0.382725 0.889821 0.390120 0.042 Uiso 0.612(12) 1 calc R U P C 2
H13B H 0.446122 0.816743 0.426147 0.042 Uiso 0.612(12) 1 calc R U P C 2

loop_
_atom_site_aniso_label
_atom_site_aniso_U_11
_atom_site_aniso_U_22
_atom_site_aniso_U_33
_atom_site_aniso_U_23
_atom_site_aniso_U_13
_atom_site_aniso_U_12
Pb1 0.02497(16) 0.02429(17) 0.02281(16) -0.00037(12) 0.00282(12) -0.00023(13)
Pb2 0.02634(17) 0.02533(18) 0.02235(15) -0.00153(12) 0.00167(12) 0.00240(13)
Br1 0.0341(5) 0.0276(5) 0.0263(4) 0.0029(3) -0.0005(3) -0.0034(4)
Br4 0.0265(4) 0.0263(5) 0.0305(4) -0.0003(3) 0.0002(3) 0.0014(3)
Br6 0.0409(7) 0.0273(7) 0.0241(6) -0.0020(5) 0.0058(5) -0.0011(5)
Br8 0.0282(4) 0.0333(5) 0.0268(4) 0.0005(3) 0.0024(3) 0.0043(4)
Br10 0.0397(5) 0.0274(5) 0.0307(4) -0.0006(3) 0.0061(4) -0.0061(4)
Br11 0.0334(5) 0.0371(5) 0.0240(4) -0.0020(3) 0.0010(3) 0.0042(4)
Br3 0.0360(5) 0.0349(5) 0.0410(5) 0.0059(4) 0.0060(4) -0.0005(4)
Br7 0.0309(5) 0.0448(6) 0.0423(5) 0.0029(4) 0.0000(4) 0.0100(4)
Br2 0.0357(5) 0.0379(6) 0.0456(5) 0.0140(4) 0.0069(4) 0.0023(4)
Br9 0.0300(5) 0.0691(7) 0.0358(5) -0.0250(5) 0.0056(4) -0.0086(5)
Br5 0.0629(10) 0.0808(13) 0.0413(8) -0.0352(8) 0.0173(7) -0.0254(9)
N1 0.024(4) 0.029(4) 0.022(3) -0.001(3) 0.006(3) -0.004(3)
O1 0.051(4) 0.047(4) 0.025(3) 0.003(3) 0.000(3) -0.009(3)
N4 0.041(4) 0.025(4) 0.026(4) -0.001(3) 0.001(3) -0.003(3)
N6 0.038(4) 0.030(4) 0.034(4) 0.005(3) 0.007(3) -0.010(3)
N7 0.042(4) 0.032(4) 0.023(4) 0.008(3) 0.003(3) 0.007(3)
N2 0.036(4) 0.025(4) 0.032(3) -0.001(3) 0.007(3) 0.008(3)
C1 0.026(4) 0.031(5) 0.028(4) -0.004(4) 0.000(3) 0.000(4)
C4 0.042(5) 0.029(5) 0.025(4) -0.002(3) -0.004(4) -0.001(4)
C6 0.021(4) 0.036(5) 0.024(4) -0.001(4) -0.002(3) -0.007(4)
C8 0.038(5) 0.020(4) 0.030(4) -0.002(3) 0.009(4) -0.001(4)
C10 0.034(5) 0.042(6) 0.032(5) 0.006(4) 0.000(4) -0.006(4)
C12 0.026(5) 0.035(5) 0.032(5) -0.001(4) -0.005(4) -0.006(4)
C14 0.033(5) 0.025(5) 0.029(4) 0.005(3) -0.004(4) 0.005(4)
C7 0.040(6) 0.020(5) 0.037(5) -0.001(5) 0.006(5) 0.008(5)
C2 0.030(5) 0.029(5) 0.039(5) -0.003(4) 0.007(4) 0.005(4)
C9 0.030(5) 0.052(6) 0.018(4) 0.001(4) -0.001(3) 0.007(4)
C5 0.032(5) 0.037(6) 0.042(5) 0.004(4) -0.001(4) -0.003(4)
N5 0.049(9) 0.029(9) 0.053(9) 0.003(8) 0.006(8) -0.003(8)
C11 0.046(7) 0.020(6) 0.037(6) -0.003(6) 0.001(6) 0.008(6)
C3 0.042(6) 0.020(5) 0.038(5) 0.000(4) 0.003(5) 0.010(4)
N3 0.057(8) 0.040(7) 0.051(7) 0.014(6) 0.003(6) -0.010(6)
C13 0.048(6) 0.020(5) 0.037(5) -0.001(5) 0.004(5) 0.001(5)

loop_
_atom_type_symbol
_atom_type_description
_atom_type_scat_dispersion_real
_atom_type_scat_dispersion_imag
_atom_type_scat_source
C C 0.0033 0.0016 'International Tables Vol C Tables 4.2.6.8 and 6.1.1.4'
H H 0.0000 0.0000 'International Tables Vol C Tables 4.2.6.8 and 6.1.1.4'
Br Br -0.2901 2.4595 'International Tables Vol C Tables 4.2.6.8 and 6.1.1.4'
N N 0.0061 0.0033 'International Tables Vol C Tables 4.2.6.8 and 6.1.1.4'
O O 0.0106 0.0060 'International Tables Vol C Tables 4.2.6.8 and 6.1.1.4'
Pb Pb -3.3944 10.1111 'International Tables Vol C Tables 4.2.6.8 and 6.1.1.4'

loop_
_geom_angle_atom_site_label_1
_geom_angle_atom_site_label_2
_geom_angle_atom_site_label_3
_geom_angle
_geom_angle_site_symmetry_1
_geom_angle_site_symmetry_3
_geom_angle_publ_flag
Br1 Pb1 Br6 85.750(17) . . ?
Br1 Pb1 Br7 87.86(3) . . ?
Br8 Pb1 Br1 94.58(3) . . ?
Br8 Pb1 Br6 84.533(17) . . ?
Br8 Pb1 Br10 93.42(3) . . ?
Br8 Pb1 Br11 81.40(2) . . ?
Br8 Pb1 Br7 176.51(3) . . ?
Br10 Pb1 Br1 169.87(3) . . ?
Br10 Pb1 Br6 88.835(17) . . ?
Br10 Pb1 Br7 84.43(3) . . ?
Br11 Pb1 Br1 92.08(2) . . ?
Br11 Pb1 Br6 165.55(2) . . ?
Br11 Pb1 Br10 95.26(3) . . ?
Br11 Pb1 Br7 96.04(3) . . ?
Br7 Pb1 Br6 98.150(19) . . ?
Br4 Pb2 Br3 84.08(3) . . ?
Br4 Pb2 Br7 169.02(3) . . ?
Br4 Pb2 Br5 94.392(17) . . ?
Br7 Pb2 Br3 91.21(3) . . ?
Br2 Pb2 Br4 90.04(3) . . ?
Br2 Pb2 Br3 173.86(3) . . ?
Br2 Pb2 Br7 94.27(3) . . ?
Br2 Pb2 Br5 91.45(2) . . ?
Br9 Pb2 Br4 83.37(3) . . ?
Br9 Pb2 Br3 91.52(3) . . ?
Br9 Pb2 Br7 86.85(3) . . ?
Br9 Pb2 Br2 86.04(3) . . ?
Br9 Pb2 Br5 176.62(3) . . ?
Br5 Pb2 Br3 90.757(19) . . ?
Br5 Pb2 Br7 95.589(19) . . ?
Pb1 Br6 Pb1 180.0 . 3_566 ?
Pb1 Br7 Pb2 167.17(4) . . ?
Pb2 Br5 Pb2 179.999(17) 3_667 . ?
C6 N1 H1 108.4 . . ?
C6 N1 C14 107.7(6) . . ?
C8 N1 H1 108.4 . . ?
C8 N1 C6 113.9(6) . . ?
C8 N1 C14 109.8(6) . . ?
C14 N1 H1 108.4 . . ?
H1C O1 H1D 104.6 . . ?
H4A N4 H4B 108.0 . . ?
C1 N4 H4A 109.4 . . ?
C1 N4 H4B 109.4 . . ?
C1 N4 C4 111.2(7) . . ?
C4 N4 H4A 109.4 . . ?
C4 N4 H4B 109.4 . . ?
H6A N6 H6B 108.2 . . ?
C10 N6 H6A 109.8 . . ?
C10 N6 H6B 109.8 . . ?
C5 N6 H6A 109.8 . . ?
C5 N6 H6B 109.8 . . ?
C5 N6 C10 109.6(7) . . ?
H7C N7 H7D 109.5 . . ?
H7C N7 H7E 109.5 . . ?
H7D N7 H7E 109.5 . . ?
C2 N7 H7C 109.5 . . ?
C2 N7 H7D 109.5 . . ?
C2 N7 H7E 109.5 . . ?
C12 N2 H2B 109.0 . . ?
C12 N2 H2A 106.0 . . ?
C12 N2 C7 112.0(17) . . ?
C12 N2 C9 109.9(6) . . ?
C12 N2 C3 113.2(12) . . ?
C7 N2 H2A 106.0 . . ?
C9 N2 H2B 109.0 . . ?
C9 N2 H2A 106.0 . . ?
C9 N2 C7 116.1(15) . . ?
C3 N2 H2B 109.0 . . ?
C3 N2 C9 106.6(9) . . ?
N4 C1 H1A 109.1 . . ?
N4 C1 H1B 109.1 . . ?
N4 C1 C6 112.5(6) . . ?
H1A C1 H1B 107.8 . . ?
C6 C1 H1A 109.1 . . ?
C6 C1 H1B 109.1 . . ?
N4 C4 H4C 109.6 . . ?
N4 C4 H4D 109.6 . . ?
N4 C4 C14 110.2(7) . . ?
H4C C4 H4D 108.1 . . ?
C14 C4 H4C 109.6 . . ?
C14 C4 H4D 109.6 . . ?
N1 C6 H6C 109.5 . . ?
N1 C6 H6D 109.5 . . ?
C1 C6 N1 110.5(6) . . ?
C1 C6 H6C 109.5 . . ?
C1 C6 H6D 109.5 . . ?
H6C C6 H6D 108.1 . . ?
N1 C8 H8A 108.2 . . ?
N1 C8 H8B 108.2 . . ?
N1 C8 C2 116.3(7) . . ?
H8A C8 H8B 107.4 . . ?
C2 C8 H8A 108.2 . . ?
C2 C8 H8B 108.2 . . ?
N6 C10 H10A 109.5 . . ?
N6 C10 H10B 109.5 . . ?
H10A C10 H10B 108.0 . . ?
C9 C10 N6 110.9(7) . . ?
C9 C10 H10A 109.5 . . ?
C9 C10 H10B 109.5 . . ?
N2 C12 H12A 109.4 . . ?
N2 C12 H12B 109.4 . . ?
H12A C12 H12B 108.0 . . ?
C5 C12 N2 111.1(7) . . ?
C5 C12 H12A 109.4 . . ?
C5 C12 H12B 109.4 . . ?
N1 C14 H14A 109.3 . . ?
N1 C14 H14B 109.3 . . ?
C4 C14 N1 111.6(6) . . ?
C4 C14 H14A 109.3 . . ?
C4 C14 H14B 109.3 . . ?
H14A C14 H14B 108.0 . . ?
N2 C7 H7A 107.8 . . ?
N2 C7 H7B 107.8 . . ?
H7A C7 H7B 107.1 . . ?
C11 C7 N2 118.1(17) . . ?
C11 C7 H7A 107.8 . . ?
C11 C7 H7B 107.8 . . ?
N7 C2 C8 113.5(7) . . ?
N7 C2 H2C 108.9 . . ?
N7 C2 H2D 108.9 . . ?
C8 C2 H2C 108.9 . . ?
C8 C2 H2D 108.9 . . ?
H2C C2 H2D 107.7 . . ?
N2 C9 H9A 109.4 . . ?
N2 C9 H9B 109.4 . . ?
C10 C9 N2 111.1(7) . . ?
C10 C9 H9A 109.4 . . ?
C10 C9 H9B 109.4 . . ?
H9A C9 H9B 108.0 . . ?
N6 C5 C12 111.1(7) . . ?
N6 C5 H5A 109.4 . . ?
N6 C5 H5B 109.4 . . ?
C12 C5 H5A 109.4 . . ?
C12 C5 H5B 109.4 . . ?
H5A C5 H5B 108.0 . . ?
H5C N5 H5D 109.5 . . ?
H5C N5 H5E 109.5 . . ?
H5D N5 H5E 109.5 . . ?
C11 N5 H5C 109.5 . . ?
C11 N5 H5D 109.5 . . ?
C11 N5 H5E 109.5 . . ?
C7 C11 H11A 108.7 . . ?
C7 C11 H11B 108.7 . . ?
N5 C11 C7 114.1(19) . . ?
N5 C11 H11A 108.7 . . ?
N5 C11 H11B 108.7 . . ?
H11A C11 H11B 107.6 . . ?
N2 C3 H3A 109.1 . . ?
N2 C3 H3B 109.1 . . ?
N2 C3 C13 112.6(10) . . ?
H3A C3 H3B 107.8 . . ?
C13 C3 H3A 109.1 . . ?
C13 C3 H3B 109.1 . . ?
H3C N3 H3D 109.5 . . ?
H3C N3 H3E 109.5 . . ?
H3D N3 H3E 109.5 . . ?
C13 N3 H3C 109.5 . . ?
C13 N3 H3D 109.5 . . ?
C13 N3 H3E 109.5 . . ?
C3 C13 H13A 108.7 . . ?
C3 C13 H13B 108.7 . . ?
N3 C13 C3 114.2(15) . . ?
N3 C13 H13A 108.7 . . ?
N3 C13 H13B 108.7 . . ?
H13A C13 H13B 107.6 . . ?

loop_
_geom_bond_atom_site_label_1
_geom_bond_atom_site_label_2
_geom_bond_distance
_geom_bond_site_symmetry_2
_geom_bond_publ_flag
Pb1 Br1 2.9983(9) . ?
Pb1 Br6 3.1782(3) . ?
Pb1 Br8 2.9378(9) . ?
Pb1 Br10 2.9423(9) . ?
Pb1 Br11 2.9401(8) . ?
Pb1 Br7 3.0460(9) . ?
Pb2 Br4 2.9396(9) . ?
Pb2 Br3 3.1114(10) . ?
Pb2 Br7 3.1036(9) . ?
Pb2 Br2 2.9127(10) . ?
Pb2 Br9 2.9004(9) . ?
Pb2 Br5 3.0001(3) . ?
N1 H1 1.0000 . ?
N1 C6 1.521(9) . ?
N1 C8 1.487(10) . ?
N1 C14 1.521(10) . ?
O1 H1C 0.8697 . ?
O1 H1D 0.8702 . ?
N4 H4A 0.9100 . ?
N4 H4B 0.9100 . ?
N4 C1 1.491(10) . ?
N4 C4 1.502(10) . ?
N6 H6A 0.9100 . ?
N6 H6B 0.9100 . ?
N6 C10 1.505(10) . ?
N6 C5 1.471(11) . ?
N7 H7C 0.9100 . ?
N7 H7D 0.9100 . ?
N7 H7E 0.9100 . ?
N7 C2 1.480(11) . ?
N2 H2B 1.0000 . ?
N2 H2A 1.0000 . ?
N2 C12 1.512(10) . ?
N2 C7 1.526(16) . ?
N2 C9 1.520(11) . ?
N2 C3 1.514(13) . ?
C1 H1A 0.9900 . ?
C1 H1B 0.9900 . ?
C1 C6 1.511(11) . ?
C4 H4C 0.9900 . ?
C4 H4D 0.9900 . ?
C4 C14 1.514(11) . ?
C6 H6C 0.9900 . ?
C6 H6D 0.9900 . ?
C8 H8A 0.9900 . ?
C8 H8B 0.9900 . ?
C8 C2 1.517(11) . ?
C10 H10A 0.9900 . ?
C10 H10B 0.9900 . ?
C10 C9 1.484(13) . ?
C12 H12A 0.9900 . ?
C12 H12B 0.9900 . ?
C12 C5 1.499(12) . ?
C14 H14A 0.9900 . ?
C14 H14B 0.9900 . ?
C7 H7A 0.9900 . ?
C7 H7B 0.9900 . ?
C7 C11 1.520(9) . ?
C2 H2C 0.9900 . ?
C2 H2D 0.9900 . ?
C9 H9A 0.9900 . ?
C9 H9B 0.9900 . ?
C5 H5A 0.9900 . ?
C5 H5B 0.9900 . ?
N5 H5C 0.9100 . ?
N5 H5D 0.9100 . ?
N5 H5E 0.9100 . ?
N5 C11 1.475(9) . ?
C11 H11A 0.9900 . ?
C11 H11B 0.9900 . ?
C3 H3A 0.9900 . ?
C3 H3B 0.9900 . ?
C3 C13 1.515(9) . ?
N3 H3C 0.9100 . ?
N3 H3D 0.9100 . ?
N3 H3E 0.9100 . ?
N3 C13 1.476(8) . ?
C13 H13A 0.9900 . ?
C13 H13B 0.9900 . ?

loop_
_geom_hbond_atom_site_label_D
_geom_hbond_atom_site_label_H
_geom_hbond_atom_site_label_A
_geom_hbond_distance_DH
_geom_hbond_distance_HA
_geom_hbond_distance_DA
_geom_hbond_angle_DHA
_geom_hbond_site_symmetry_A
_geom_hbond_publ_flag
O1 H1C Br9 0.87 2.37 3.196(6) 159.7 . yes
O1 H1D Br8 0.87 2.53 3.201(6) 134.6 3_566 yes
N4 H4A O1 0.91 1.93 2.833(10) 174.5 . yes
N6 H6B O1 0.91 1.87 2.772(10) 168.2 . yes
N5 H5C Br3 0.91 2.27 3.157(19) 165.3 4_575 yes
N5 H5D Br9 0.91 2.16 3.06(2) 168.8 3_666 yes

loop_
_geom_torsion_atom_site_label_1
_geom_torsion_atom_site_label_2
_geom_torsion_atom_site_label_3
_geom_torsion_atom_site_label_4
_geom_torsion
_geom_torsion_site_symmetry_1
_geom_torsion_site_symmetry_2
_geom_torsion_site_symmetry_3
_geom_torsion_site_symmetry_4
_geom_torsion_publ_flag
N1 C8 C2 N7 71.3(9) . . . . ?
N4 C1 C6 N1 -57.0(9) . . . . ?
N4 C4 C14 N1 58.5(9) . . . . ?
N6 C10 C9 N2 57.3(9) . . . . ?
N2 C12 C5 N6 -57.7(10) . . . . ?
N2 C7 C11 N5 -84(3) . . . . ?
N2 C3 C13 N3 72(2) . . . . ?
C1 N4 C4 C14 -54.6(9) . . . . ?
C4 N4 C1 C6 54.7(9) . . . . ?
C6 N1 C8 C2 61.6(9) . . . . ?
C6 N1 C14 C4 -59.7(8) . . . . ?
C8 N1 C6 C1 180.0(6) . . . . ?
C8 N1 C14 C4 175.7(7) . . . . ?
C10 N6 C5 C12 59.1(10) . . . . ?
C12 N2 C7 C11 116(3) . . . . ?
C12 N2 C9 C10 -54.5(9) . . . . ?
C12 N2 C3 C13 82.8(19) . . . . ?
C14 N1 C6 C1 57.9(8) . . . . ?
C14 N1 C8 C2 -177.5(7) . . . . ?
C7 N2 C12 C5 -175.2(11) . . . . ?
C7 N2 C9 C10 177.1(15) . . . . ?
C9 N2 C12 C5 54.2(9) . . . . ?
C9 N2 C7 C11 -117(2) . . . . ?
C9 N2 C3 C13 -156.2(15) . . . . ?
C5 N6 C10 C9 -59.2(10) . . . . ?
C3 N2 C12 C5 173.3(8) . . . . ?
C3 N2 C9 C10 -177.6(12) . . . . ?
